data_7718321
loop_
_publ_author_name
'Deng, Shuang'
'Huang, Zhi-Wei'
'Fu, Xuan'
'Zhou, Zhi-Heng'
'Guo, Zhi-Ren'
'Mei, Lei'
'Yu, Ji-Pan'
'Zhu, Yan-Qiu'
'Wang, Nan-Nan'
'Hu, Kong-Qiu'
'Shi, Wei-Qun'

_publ_section_title
;
 A uranyl-based metal-organic framework featuring an eight-connected
 U<sub>4</sub>L<sub>2</sub> cage for guest capture.
;
_journal_issue 15
_journal_name_full 'Dalton transactions (Cambridge, England : 2003)'
_journal_page_first 6239
_journal_page_last 6245
_journal_paper_doi 10.1039/d5dt00307e
_journal_volume 54
_journal_year 2025
_chemical_formula_moiety 'C51 H36 N6 O16 U2, 38[C3NOH7]'
_chemical_formula_sum 'C165 H302 N44 O54 U2'
_chemical_formula_weight 4242.55
_space_group_crystal_system tetragonal
_space_group_IT_number 138
_space_group_name_Hall '-P 4ac 2ac'
_space_group_name_H-M_alt 'P 42/n c m :2'
_atom_sites_solution_hydrogens geom
_audit_creation_date 2025-02-24
_audit_creation_method
;
Olex2 1.5
(compiled 2023.08.24 svn.re1ec1418 for OlexSys, GUI svn.r6817)
;
_audit_update_record
;
2025-02-24 deposited with the CCDC.	2025-03-10 downloaded from the CCDC.
;
_cell_angle_alpha 90
_cell_angle_beta 90
_cell_angle_gamma 90
_cell_formula_units_Z 8
_cell_length_a 39.072(2)
_cell_length_b 39.072(2)
_cell_length_c 28.851(3)
_cell_measurement_reflns_used 9628
_cell_measurement_temperature 170(2)
_cell_measurement_theta_max 48.476
_cell_measurement_theta_min 3.265
_cell_volume 44045(6)
_computing_cell_refinement 'SAINT V8.40B (?, 2016)'
_computing_data_collection 'CMOS PHOTON 100 detector'
_computing_data_reduction 'SAINT V8.40B (?, 2016)'
_computing_molecular_graphics 'Olex2 1.5 (Dolomanov et al., 2009)'
_computing_publication_material 'Olex2 1.5 (Dolomanov et al., 2009)'
_computing_structure_refinement 'XL  (Sheldrick, 2008)'
_computing_structure_solution 'SHELXT 2018/2 (Sheldrick, 2018)'
_diffrn_ambient_temperature 170.00
_diffrn_measured_fraction_theta_full 0.997
_diffrn_measured_fraction_theta_max 0.997
_diffrn_measurement_device_type 'Bruker APEX-II CCD'
_diffrn_measurement_method '\f and \w scans'
_diffrn_radiation_type CuK\a
_diffrn_radiation_wavelength 1.54178
_diffrn_reflns_av_R_equivalents 0.0955
_diffrn_reflns_av_unetI/netI 0.0418
_diffrn_reflns_Laue_measured_fraction_full 0.997
_diffrn_reflns_Laue_measured_fraction_max 0.997
_diffrn_reflns_limit_h_max 38
_diffrn_reflns_limit_h_min -38
_diffrn_reflns_limit_k_max 39
_diffrn_reflns_limit_k_min -37
_diffrn_reflns_limit_l_max 27
_diffrn_reflns_limit_l_min -28
_diffrn_reflns_number 205417
_diffrn_reflns_point_group_measured_fraction_full 0.997
_diffrn_reflns_point_group_measured_fraction_max 0.997
_diffrn_reflns_theta_full 50.511
_diffrn_reflns_theta_max 50.511
_diffrn_reflns_theta_min 1.599
_exptl_absorpt_coefficient_mu 4.778
_exptl_absorpt_correction_T_max 0.7500
_exptl_absorpt_correction_T_min 0.5264
_exptl_absorpt_correction_type multi-scan
_exptl_absorpt_process_details
;
SADABS-2016/2 (Bruker,2016/2) was used for absorption correction.
wR2(int) was 0.1136 before and 0.0808 after correction.
The Ratio of minimum to maximum transmission is 0.7019.
The \l/2 correction factor is Not present.
;
_exptl_crystal_colour 'light yellow'
_exptl_crystal_colour_modifier light
_exptl_crystal_colour_primary yellow
_exptl_crystal_density_diffrn 1.280
_exptl_crystal_description block
_exptl_crystal_F_000 17728
_exptl_crystal_size_max 0.15
_exptl_crystal_size_mid 0.13
_exptl_crystal_size_min 0.11
_refine_diff_density_max 0.896
_refine_diff_density_min -1.026
_refine_diff_density_rms 0.060
_refine_ls_extinction_method none
_refine_ls_goodness_of_fit_ref 1.086
_refine_ls_hydrogen_treatment constr
_refine_ls_matrix_type full
_refine_ls_number_parameters 319
_refine_ls_number_reflns 11860
_refine_ls_number_restraints 480
_refine_ls_restrained_S_all 1.162
_refine_ls_R_factor_all 0.1099
_refine_ls_R_factor_gt 0.0764
_refine_ls_shift/su_max 0.002
_refine_ls_shift/su_mean 0.000
_refine_ls_structure_factor_coef Fsqd
_refine_ls_weighting_details 'w=1/[\s^2^(Fo^2^)+(0.1336P)^2^+64.7432P] where P=(Fo^2^+2Fc^2^)/3'
_refine_ls_weighting_scheme calc
_refine_ls_wR_factor_gt 0.2262
_refine_ls_wR_factor_ref 0.2617
_reflns_Friedel_coverage 0.000
_reflns_number_gt 7008
_reflns_number_total 11860
_reflns_threshold_expression 'I > 2\s(I)'
_cod_data_source_file d5dt00307e2.cif
_cod_data_source_block ihep_50
_cod_depositor_comments 'Adding full bibliography for 7718321.cif.'
_cod_original_sg_symbol_H-M 'P 42/n c m'
_cod_database_code 7718321
_shelx_shelxl_version_number 2018/3
_shelx_space_group_comment
;
The symmetry employed for this shelxl refinement is uniquely defined
by the following loop, which should always be used as a source of
symmetry information in preference to the above space-group names.
They are only intended as comments.
;
_shelx_estimated_absorpt_t_max 0.622
_shelx_estimated_absorpt_t_min 0.534
_olex2_refinement_description
;
1. Fixed Uiso
 At 1.2 times of:
  All C(H) groups, All C(H,H) groups
2. Restrained distances
 U1-O1 = U1-O2
 1.75 with sigma of 0.01
3. Uiso/Uaniso restraints and constraints
Uanis(C1) \\sim Ueq, Uanis(C2) \\sim Ueq, Uanis(C3) \\sim Ueq, Uanis(C4) \\sim
Ueq, Uanis(C6) \\sim Ueq, Uanis(C5) \\sim Ueq, Uanis(C26) \\sim Ueq, Uanis(C8)
\\sim Ueq, Uanis(C7) \\sim Ueq, Uanis(C9) \\sim Ueq, Uanis(C10) \\sim Ueq,
Uanis(C11) \\sim Ueq, Uanis(C12) \\sim Ueq, Uanis(C15) \\sim Ueq, Uanis(C19)
\\sim Ueq, Uanis(C18) \\sim Ueq, Uanis(C17) \\sim Ueq, Uanis(C16) \\sim Ueq,
Uanis(C20) \\sim Ueq, Uanis(C14) \\sim Ueq, Uanis(C13) \\sim Ueq, Uanis(C21)
\\sim Ueq, Uanis(C22) \\sim Ueq, Uanis(C23) \\sim Ueq, Uanis(C24) \\sim Ueq,
Uanis(C25) \\sim Ueq: with sigma of 0.01 and sigma for terminal atoms of 0.02
Uanis(O2) \\sim Ueq, Uanis(O3) \\sim Ueq, Uanis(O5) \\sim Ueq, Uanis(O6) \\sim
Ueq: with sigma of 0.01 and sigma for terminal atoms of 0.02
Uanis(N2) \\sim Ueq: with sigma of 0.01 and sigma for terminal atoms of 0.02
4. Rigid body (RIGU) restrains
 All non-hydrogen atoms
 with sigma for 1-2 distances of 0.004 and sigma for 1-3 distances of 0.004
5.a Secondary CH2 refined with riding coordinates:
 C14(H14A,H14B), C22(H22A,H22B), C25(H25A,H25B)
5.b Aromatic/amide H refined with riding coordinates:
 C2(H2), C3(H3), C6(H6), C5(H5), C9(H9), C10(H10), C12(H12), C19(H19),
 C18(H18), C16(H16), C20(H20), C13(H13)
5.c Fitted hexagon refined as free rotating group:
 C2(C3,C4,C6,C5,C26), C15(C19,C18,C17,C16,C20)
;
_smtbx_masks_special_details
;
A solvent mask was calculated and 12743 electrons were 
found in a volume of 36433\%A^3^ in 1 void per unit cell. 
This is consistent with the presence of 
38[C3NOH7] and 2[C2H8N] per Asymmetric Unit 
which account for 12592 electrons 
per unit cell.
;
_platon_squeeze_void_probe_radius 1.20
_olex2_submission_special_instructions 'No special instructions were received'

loop_
_space_group_symop_operation_xyz
'x, y, z'
'-x+1/2, -y+1/2, z'
'-y+1/2, x, z+1/2'
'y, -x+1/2, z+1/2'
'-x, y+1/2, -z+1/2'
'x+1/2, -y, -z+1/2'
'y+1/2, x+1/2, -z'
'-y, -x, -z'
'-x, -y, -z'
'x-1/2, y-1/2, -z'
'y-1/2, -x, -z-1/2'
'-y, x-1/2, -z-1/2'
'x, -y-1/2, z-1/2'
'-x-1/2, y, z-1/2'
'-y-1/2, -x-1/2, z'
'y, x, z'

loop_
_atom_site_label
_atom_site_type_symbol
_atom_site_fract_x
_atom_site_fract_y
_atom_site_fract_z
_atom_site_U_iso_or_equiv
_atom_site_adp_type
_atom_site_occupancy
_atom_site_site_symmetry_order
_atom_site_calc_flag
_atom_site_refinement_flags_posn
_atom_site_refinement_flags_adp
_atom_site_refinement_flags_occupancy
_atom_site_disorder_assembly
_atom_site_disorder_group
U1 U 0.48772(2) 0.33219(2) 0.84973(2) 0.1666(4) Uani 1 1 d D . . . .
N1 N 0.4385(3) 0.1454(3) 0.6619(3) 0.156(3) Uani 1 1 d . . . . .
C1 C 0.6075(4) 0.0178(4) 0.6879(5) 0.156(4) Uani 1 1 d . U . . .
O1 O 0.5273(2) 0.31776(19) 0.8726(4) 0.192(4) Uani 1 1 d D . . . .
N2 N 0.4453(2) 0.0992(2) 0.7082(3) 0.112(2) Uani 1 1 d . U . . .
C2 C 0.5755(2) 0.0412(3) 0.7552(3) 0.206(6) Uani 1 1 d G U . . .
H2 H 0.595513 0.038564 0.773604 0.247 Uiso 1 1 calc R U . . .
C3 C 0.5456(3) 0.0538(3) 0.7748(2) 0.231(6) Uani 1 1 d G U . . .
H3 H 0.545139 0.059789 0.806740 0.278 Uiso 1 1 calc R U . . .
C4 C 0.5164(2) 0.0576(3) 0.7479(3) 0.192(5) Uani 1 1 d G U . . .
C6 C 0.51710(19) 0.0488(2) 0.7012(3) 0.155(4) Uani 1 1 d G U . . .
H6 H 0.497125 0.051397 0.682735 0.186 Uiso 1 1 calc R U . . .
C5 C 0.5470(2) 0.0362(2) 0.6815(2) 0.151(4) Uani 1 1 d G U . . .
H5 H 0.547498 0.030171 0.649598 0.181 Uiso 1 1 calc R U . . .
C26 C 0.57624(19) 0.0324(2) 0.7085(3) 0.154(4) Uani 1 1 d G U . . .
O2 O 0.45031(18) 0.34507(16) 0.8291(2) 0.125(2) Uani 1 1 d D U . . .
O3 O 0.6357(2) 0.0164(2) 0.7124(3) 0.168(3) Uani 1 1 d . U . . .
N3 N 0.3947(2) 0.1053(2) 0.6613(4) 0.114(3) Uani 1 2 d S T P . .
O4 O 0.6081(2) 0.0064(3) 0.6469(3) 0.160(3) Uani 1 1 d . . . . .
N4 N 0.4489(3) 0.0511(3) 0.7535(5) 0.161(5) Uani 1 2 d S T P . .
O6 O 0.4706(3) 0.2721(2) 0.8354(3) 0.165(3) Uani 1 1 d . U . . .
O5 O 0.4978(3) 0.2996(3) 0.7795(4) 0.186(4) Uani 1 1 d . U . . .
C8 C 0.4825(4) 0.2399(4) 0.7669(5) 0.160(4) Uani 1 1 d . U . . .
O8 O 0.4602(3) 0.19487(17) 0.4176(3) 0.174(4) Uani 1 1 d . . . . .
C7 C 0.4852(4) 0.2711(4) 0.7946(5) 0.155(4) Uani 1 1 d . U . . .
O7 O 0.4735(3) 0.14009(17) 0.4234(3) 0.165(4) Uani 1 1 d . . . . .
C9 C 0.4975(4) 0.2416(4) 0.7231(6) 0.194(5) Uani 1 1 d . U . . .
H9 H 0.509048 0.261603 0.712629 0.233 Uiso 1 1 calc R U . . .
C10 C 0.4945(4) 0.2110(5) 0.6942(6) 0.199(6) Uani 1 1 d . U . . .
H10 H 0.503775 0.211179 0.663699 0.239 Uiso 1 1 calc R U . . .
C11 C 0.4784(4) 0.1818(4) 0.7105(6) 0.170(5) Uani 1 1 d . U . . .
C12 C 0.4637(4) 0.1823(4) 0.7529(5) 0.165(4) Uani 1 1 d . U . . .
H12 H 0.452967 0.162091 0.764164 0.198 Uiso 1 1 calc R U . . .
C15 C 0.4250(3) 0.1661(2) 0.5804(2) 0.169(4) Uani 1 1 d G U . . .
C19 C 0.4246(3) 0.19630(18) 0.5550(3) 0.205(5) Uani 1 1 d G U . . .
H19 H 0.416330 0.216791 0.568791 0.246 Uiso 1 1 calc R U . . .
C18 C 0.4363(3) 0.19657(17) 0.5095(3) 0.187(5) Uani 1 1 d G U . . .
H18 H 0.436045 0.217243 0.492209 0.224 Uiso 1 1 calc R U . . .
C17 C 0.4484(2) 0.1666(2) 0.4894(2) 0.143(4) Uani 1 1 d G U . . .
C16 C 0.4488(2) 0.13635(17) 0.5148(3) 0.136(4) Uani 1 1 d G U . . .
H16 H 0.457013 0.115862 0.501010 0.163 Uiso 1 1 calc R U . . .
C20 C 0.4370(2) 0.13608(18) 0.5603(3) 0.152(4) Uani 1 1 d G U . . .
H20 H 0.437299 0.115409 0.577593 0.182 Uiso 1 1 calc R U . . .
C14 C 0.4115(4) 0.1668(3) 0.6300(5) 0.171(4) Uani 1 1 d . U . . .
H14A H 0.388574 0.156148 0.631580 0.205 Uiso 1 1 calc R U . . .
H14B H 0.409754 0.190690 0.641151 0.205 Uiso 1 1 calc R U . . .
C13 C 0.4637(4) 0.2124(3) 0.7814(5) 0.155(4) Uani 1 1 d . U . . .
H13 H 0.451055 0.213235 0.809425 0.186 Uiso 1 1 calc R U . . .
C21 C 0.4622(3) 0.1667(3) 0.4414(4) 0.127(3) Uani 1 1 d . U . . .
C22 C 0.4790(4) 0.1508(4) 0.6796(6) 0.176(5) Uani 1 1 d . U . . .
H22A H 0.487087 0.130422 0.696838 0.212 Uiso 1 1 calc R U . . .
H22B H 0.494359 0.154597 0.652742 0.212 Uiso 1 1 calc R U . . .
C23 C 0.4253(3) 0.1160(3) 0.6777(4) 0.094(3) Uani 1 1 d . U . . .
C24 C 0.4310(2) 0.0690(2) 0.7219(4) 0.087(3) Uani 1 2 d S TU P . .
C25 C 0.4819(3) 0.0683(5) 0.7721(5) 0.191(5) Uani 1 1 d . U . . .
H25A H 0.483826 0.063007 0.805585 0.229 Uiso 1 1 calc R U . . .
H25B H 0.479238 0.093364 0.769133 0.229 Uiso 1 1 calc R U . . .

loop_
_atom_site_aniso_label
_atom_site_aniso_U_11
_atom_site_aniso_U_22
_atom_site_aniso_U_33
_atom_site_aniso_U_23
_atom_site_aniso_U_13
_atom_site_aniso_U_12
U1 0.2476(9) 0.1075(4) 0.1448(5) -0.0311(3) 0.0549(5) -0.0364(4)
N1 0.199(9) 0.141(8) 0.128(7) -0.006(6) 0.021(6) 0.018(6)
C1 0.128(6) 0.198(9) 0.144(7) -0.044(7) -0.027(6) 0.019(7)
O1 0.298(12) 0.077(5) 0.202(9) -0.013(6) -0.017(9) -0.035(7)
N2 0.136(6) 0.114(5) 0.085(5) -0.010(4) 0.032(4) 0.034(5)
C2 0.197(8) 0.253(10) 0.167(7) -0.053(8) -0.028(7) 0.048(8)
C3 0.197(8) 0.286(11) 0.211(9) -0.060(8) -0.036(7) 0.055(8)
C4 0.171(7) 0.235(10) 0.168(7) -0.065(8) -0.017(6) 0.039(7)
C6 0.142(7) 0.180(9) 0.144(7) -0.045(7) -0.005(6) 0.032(6)
C5 0.139(6) 0.179(8) 0.135(7) -0.037(7) -0.020(5) 0.029(7)
C26 0.134(6) 0.178(8) 0.149(7) -0.032(7) -0.022(5) 0.030(6)
O2 0.177(7) 0.094(4) 0.103(5) -0.024(4) 0.026(5) -0.054(5)
O3 0.119(5) 0.218(7) 0.168(6) -0.063(5) -0.050(5) 0.030(5)
N3 0.121(5) 0.121(5) 0.100(8) -0.027(4) 0.027(4) 0.029(7)
O4 0.117(6) 0.223(9) 0.139(6) -0.059(6) -0.024(5) 0.028(6)
N4 0.168(7) 0.168(7) 0.147(12) 0.013(6) -0.013(6) 0.021(9)
O6 0.212(7) 0.127(5) 0.155(5) -0.036(5) 0.058(5) -0.030(5)
O5 0.223(7) 0.145(6) 0.189(7) -0.018(5) 0.056(6) -0.054(5)
C8 0.172(8) 0.145(7) 0.164(7) -0.037(6) 0.046(7) -0.035(6)
O8 0.308(11) 0.068(4) 0.147(6) 0.038(4) 0.048(7) 0.026(6)
C7 0.183(9) 0.127(6) 0.156(7) -0.028(6) 0.047(7) -0.026(6)
O7 0.270(10) 0.062(4) 0.164(7) 0.013(4) 0.059(7) 0.050(5)
C9 0.220(10) 0.177(8) 0.184(8) -0.039(7) 0.056(7) -0.040(8)
C10 0.223(10) 0.186(8) 0.188(9) -0.037(7) 0.057(8) -0.040(8)
C11 0.179(8) 0.154(7) 0.178(8) -0.055(6) 0.056(7) -0.023(7)
C12 0.190(9) 0.156(7) 0.149(7) -0.032(6) 0.023(7) -0.031(7)
C15 0.222(9) 0.132(7) 0.154(7) 0.004(6) 0.039(7) 0.032(7)
C19 0.273(10) 0.155(8) 0.187(8) 0.024(6) 0.053(8) 0.039(8)
C18 0.241(10) 0.144(7) 0.175(8) -0.001(6) 0.054(7) 0.047(7)
C17 0.186(8) 0.112(6) 0.131(6) 0.012(5) 0.040(6) 0.014(6)
C16 0.179(8) 0.101(6) 0.126(6) 0.007(5) 0.022(6) 0.014(6)
C20 0.194(9) 0.122(6) 0.139(6) 0.005(6) 0.035(7) 0.032(6)
C14 0.226(9) 0.137(8) 0.151(7) 0.007(6) 0.035(7) 0.042(7)
C13 0.175(8) 0.136(7) 0.155(8) -0.028(6) 0.035(7) -0.022(6)
C21 0.167(8) 0.092(5) 0.121(6) 0.015(5) 0.033(6) 0.029(6)
C22 0.169(7) 0.156(8) 0.204(9) -0.073(7) 0.056(7) -0.019(7)
C23 0.106(6) 0.088(5) 0.087(5) -0.024(4) 0.025(4) 0.016(5)
C24 0.092(4) 0.092(4) 0.078(6) -0.020(3) 0.020(3) 0.026(5)
C25 0.160(7) 0.242(10) 0.170(8) -0.039(8) -0.012(6) 0.036(7)

loop_
_atom_type_symbol
_atom_type_description
_atom_type_scat_dispersion_real
_atom_type_scat_dispersion_imag
_atom_type_scat_source
C C 0.0181 0.0091 'International Tables Vol C Tables 4.2.6.8 and 6.1.1.4'
H H 0.0000 0.0000 'International Tables Vol C Tables 4.2.6.8 and 6.1.1.4'
N N 0.0311 0.0180 'International Tables Vol C Tables 4.2.6.8 and 6.1.1.4'
O O 0.0492 0.0322 'International Tables Vol C Tables 4.2.6.8 and 6.1.1.4'
U U -4.3638 13.4090 'International Tables Vol C Tables 4.2.6.8 and 6.1.1.4'

loop_
_geom_angle_atom_site_label_1
_geom_angle_atom_site_label_2
_geom_angle_atom_site_label_3
_geom_angle
_geom_angle_site_symmetry_1
_geom_angle_site_symmetry_3
_geom_angle_publ_flag
O1 U1 C1 92.6(4) . 11_667 ?
O1 U1 O3 92.2(4) . 11_667 ?
O1 U1 O4 91.6(4) . 11_667 ?
O1 U1 O6 89.8(3) . . ?
O1 U1 O5 90.2(4) . . ?
O1 U1 O8 87.1(4) . 13_566 ?
O1 U1 O7 90.8(4) . 13_566 ?
O1 U1 C21 87.9(4) . 13_566 ?
O2 U1 C1 88.6(4) . 11_667 ?
O2 U1 O1 178.7(4) . . ?
O2 U1 O3 89.1(3) . 11_667 ?
O2 U1 O4 89.3(3) . 11_667 ?
O2 U1 O6 89.4(3) . . ?
O2 U1 O5 90.1(4) . . ?
O2 U1 O8 91.7(3) . 13_566 ?
O2 U1 O7 88.7(3) . 13_566 ?
O2 U1 C21 91.2(4) . 13_566 ?
O3 U1 C1 27.3(3) 11_667 11_667 ?
O3 U1 O6 119.0(3) 11_667 . ?
O3 U1 O8 173.9(2) 11_667 13_566 ?
O3 U1 C21 146.6(3) 11_667 13_566 ?
O4 U1 C1 26.2(3) 11_667 11_667 ?
O4 U1 O3 53.5(2) 11_667 11_667 ?
O4 U1 O6 172.5(3) 11_667 . ?
O4 U1 O8 120.4(2) 11_667 13_566 ?
O4 U1 O7 67.2(2) 11_667 13_566 ?
O4 U1 C21 93.1(3) 11_667 13_566 ?
O6 U1 C1 146.3(4) . 11_667 ?
O6 U1 C21 94.3(3) . 13_566 ?
O5 U1 C1 92.8(4) . 11_667 ?
O5 U1 O3 65.5(3) . 11_667 ?
O5 U1 O4 119.0(3) . 11_667 ?
O5 U1 O6 53.5(3) . . ?
O5 U1 O8 120.5(3) . 13_566 ?
O5 U1 O7 173.7(3) . 13_566 ?
O5 U1 C21 147.8(3) . 13_566 ?
O8 U1 C1 146.7(3) 13_566 11_667 ?
O8 U1 O6 67.0(2) 13_566 . ?
O8 U1 C21 27.4(2) 13_566 13_566 ?
O7 U1 C1 93.4(3) 13_566 11_667 ?
O7 U1 O3 120.7(2) 13_566 11_667 ?
O7 U1 O6 120.2(3) 13_566 . ?
O7 U1 O8 53.3(2) 13_566 13_566 ?
O7 U1 C21 26.0(2) 13_566 13_566 ?
C21 U1 C1 119.3(4) 13_566 11_667 ?
C14 N1 C22 135.9(12) . . ?
C23 N1 C14 112.5(12) . . ?
C23 N1 C22 111.6(12) . . ?
C26 C1 U1 178.1(11) . 12_657 ?
O3 C1 U1 59.5(7) . 12_657 ?
O3 C1 C26 119.7(12) . . ?
O4 C1 U1 58.9(7) . 12_657 ?
O4 C1 C26 121.9(12) . . ?
O4 C1 O3 118.4(13) . . ?
C23 N2 C24 112.0(11) . . ?
C3 C2 H2 120.0 . . ?
C3 C2 C26 120.0 . . ?
C26 C2 H2 120.0 . . ?
C2 C3 H3 120.0 . . ?
C2 C3 C4 120.0 . . ?
C4 C3 H3 120.0 . . ?
C3 C4 C25 118.9(9) . . ?
C6 C4 C3 120.0 . . ?
C6 C4 C25 120.8(9) . . ?
C4 C6 H6 120.0 . . ?
C4 C6 C5 120.0 . . ?
C5 C6 H6 120.0 . . ?
C6 C5 H5 120.0 . . ?
C6 C5 C26 120.0 . . ?
C26 C5 H5 120.0 . . ?
C2 C26 C1 120.2(9) . . ?
C5 C26 C1 119.8(9) . . ?
C5 C26 C2 120.0 . . ?
C1 O3 U1 93.1(8) . 12_657 ?
C23 N3 C23 115.5(15) . 15_665 ?
C1 O4 U1 94.9(8) . 12_657 ?
C24 N4 C25 116.2(9) . . ?
C24 N4 C25 116.2(9) . 15_665 ?
C25 N4 C25 126.9(17) . 15_665 ?
C7 O6 U1 93.7(8) . . ?
C7 O5 U1 96.3(8) . . ?
C9 C8 C7 115.2(14) . . ?
C13 C8 C7 121.8(13) . . ?
C13 C8 C9 122.6(14) . . ?
C21 O8 U1 91.7(6) . 13_565 ?
O6 C7 C8 119.2(13) . . ?
O5 C7 O6 116.1(12) . . ?
O5 C7 C8 124.2(13) . . ?
C21 O7 U1 94.1(6) . 13_565 ?
C8 C9 H9 121.8 . . ?
C8 C9 C10 116.4(15) . . ?
C10 C9 H9 121.8 . . ?
C9 C10 H10 119.5 . . ?
C11 C10 C9 121.0(15) . . ?
C11 C10 H10 119.5 . . ?
C10 C11 C22 116.9(15) . . ?
C12 C11 C10 119.3(15) . . ?
C12 C11 C22 123.8(15) . . ?
C11 C12 H12 119.0 . . ?
C11 C12 C13 121.9(14) . . ?
C13 C12 H12 119.0 . . ?
C19 C15 C20 120.0 . . ?
C19 C15 C14 118.3(8) . . ?
C20 C15 C14 121.7(8) . . ?
C15 C19 H19 120.0 . . ?
C18 C19 C15 120.0 . . ?
C18 C19 H19 120.0 . . ?
C19 C18 H18 120.0 . . ?
C19 C18 C17 120.0 . . ?
C17 C18 H18 120.0 . . ?
C18 C17 C21 120.7(7) . . ?
C16 C17 C18 120.0 . . ?
C16 C17 C21 119.3(7) . . ?
C17 C16 H16 120.0 . . ?
C20 C16 C17 120.0 . . ?
C20 C16 H16 120.0 . . ?
C15 C20 H20 120.0 . . ?
C16 C20 C15 120.0 . . ?
C16 C20 H20 120.0 . . ?
N1 C14 H14A 110.2 . . ?
N1 C14 H14B 110.2 . . ?
C15 C14 N1 107.4(10) . . ?
C15 C14 H14A 110.2 . . ?
C15 C14 H14B 110.2 . . ?
H14A C14 H14B 108.5 . . ?
C8 C13 C12 118.2(13) . . ?
C8 C13 H13 120.9 . . ?
C12 C13 H13 120.9 . . ?
O8 C21 U1 61.0(6) . 13_565 ?
O8 C21 C17 118.2(10) . . ?
O7 C21 U1 59.9(6) . 13_565 ?
O7 C21 O8 120.7(10) . . ?
O7 C21 C17 120.9(10) . . ?
C17 C21 U1 179.0(9) . 13_565 ?
N1 C22 H22A 110.7 . . ?
N1 C22 H22B 110.7 . . ?
C11 C22 N1 105.3(11) . . ?
C11 C22 H22A 110.7 . . ?
C11 C22 H22B 110.7 . . ?
H22A C22 H22B 108.8 . . ?
N1 C23 N2 114.7(11) . . ?
N1 C23 N3 119.3(12) . . ?
N2 C23 N3 125.9(12) . . ?
N2 C24 N2 128.7(14) . 15_665 ?
N4 C24 N2 115.6(7) . 15_665 ?
N4 C24 N2 115.6(7) . . ?
C4 C25 H25A 108.2 . . ?
C4 C25 H25B 108.2 . . ?
N4 C25 C4 116.3(12) . . ?
N4 C25 H25A 108.2 . . ?
N4 C25 H25B 108.2 . . ?
H25A C25 H25B 107.4 . . ?

loop_
_geom_bond_atom_site_label_1
_geom_bond_atom_site_label_2
_geom_bond_distance
_geom_bond_site_symmetry_2
_geom_bond_publ_flag
U1 C1 2.849(14) 11_667 ?
U1 O1 1.773(8) . ?
U1 O2 1.657(7) . ?
U1 O3 2.459(9) 11_667 ?
U1 O4 2.448(8) 11_667 ?
U1 O6 2.475(8) . ?
U1 O5 2.426(10) . ?
U1 O8 2.472(8) 13_566 ?
U1 O7 2.450(8) 13_566 ?
U1 C21 2.826(11) 13_566 ?
N1 C14 1.629(17) . ?
N1 C22 1.676(17) . ?
N1 C23 1.338(13) . ?
C1 C26 1.472(15) . ?
C1 O3 1.310(14) . ?
C1 O4 1.263(14) . ?
N2 C23 1.349(12) . ?
N2 C24 1.363(9) . ?
C2 H2 0.9500 . ?
C2 C3 1.3900 . ?
C2 C26 1.3900 . ?
C3 H3 0.9500 . ?
C3 C4 1.3900 . ?
C4 C6 1.3900 . ?
C4 C25 1.576(14) . ?
C6 H6 0.9500 . ?
C6 C5 1.3900 . ?
C5 H5 0.9500 . ?
C5 C26 1.3900 . ?
N3 C23 1.351(12) . ?
N3 C23 1.351(11) 15_665 ?
N4 C24 1.346(18) . ?
N4 C25 1.548(15) . ?
N4 C25 1.548(15) 15_665 ?
O6 C7 1.308(13) . ?
O5 C7 1.293(14) . ?
C8 C7 1.458(17) . ?
C8 C9 1.394(17) . ?
C8 C13 1.367(16) . ?
O8 C21 1.299(11) . ?
O7 C21 1.243(11) . ?
C9 H9 0.9500 . ?
C9 C10 1.464(19) . ?
C10 H10 0.9500 . ?
C10 C11 1.389(19) . ?
C11 C12 1.350(17) . ?
C11 C22 1.505(18) . ?
C12 H12 0.9500 . ?
C12 C13 1.437(16) . ?
C15 C19 1.3900 . ?
C15 C20 1.3900 . ?
C15 C14 1.526(14) . ?
C19 H19 0.9500 . ?
C19 C18 1.3900 . ?
C18 H18 0.9500 . ?
C18 C17 1.3900 . ?
C17 C16 1.3900 . ?
C17 C21 1.488(12) . ?
C16 H16 0.9500 . ?
C16 C20 1.3900 . ?
C20 H20 0.9500 . ?
C14 H14A 0.9900 . ?
C14 H14B 0.9900 . ?
C13 H13 0.9500 . ?
C22 H22A 0.9900 . ?
C22 H22B 0.9900 . ?
C25 H25A 0.9900 . ?
C25 H25B 0.9900 . ?

loop_
_geom_torsion_atom_site_label_1
_geom_torsion_atom_site_label_2
_geom_torsion_atom_site_label_3
_geom_torsion_atom_site_label_4
_geom_torsion
_geom_torsion_site_symmetry_1
_geom_torsion_site_symmetry_2
_geom_torsion_site_symmetry_3
_geom_torsion_site_symmetry_4
_geom_torsion_publ_flag
U1 O6 C7 O5 -5.9(15) . . . . ?
U1 O6 C7 C8 -178.2(13) . . . . ?
U1 O5 C7 O6 6.0(15) . . . . ?
U1 O5 C7 C8 177.9(13) . . . . ?
U1 O8 C21 O7 -3.9(14) 13_565 . . . ?
U1 O8 C21 C17 -179.4(10) 13_565 . . . ?
U1 O7 C21 O8 4.0(14) 13_565 . . . ?
U1 O7 C21 C17 179.4(10) 13_565 . . . ?
C2 C3 C4 C6 0.0 . . . . ?
C2 C3 C4 C25 173.7(11) . . . . ?
C3 C2 C26 C1 -177.7(11) . . . . ?
C3 C2 C26 C5 0.0 . . . . ?
C3 C4 C6 C5 0.0 . . . . ?
C3 C4 C25 N4 -141.8(11) . . . . ?
C4 C6 C5 C26 0.0 . . . . ?
C6 C4 C25 N4 31.8(17) . . . . ?
C6 C5 C26 C1 177.7(11) . . . . ?
C6 C5 C26 C2 0.0 . . . . ?
C26 C1 O3 U1 178.0(12) . . . 12_657 ?
C26 C1 O4 U1 -177.9(12) . . . 12_657 ?
C26 C2 C3 C4 0.0 . . . . ?
O3 C1 C26 C2 -6.9(18) . . . . ?
O3 C1 C26 C5 175.4(11) . . . . ?
O3 C1 O4 U1 1.9(15) . . . 12_657 ?
O4 C1 C26 C2 172.9(11) . . . . ?
O4 C1 C26 C5 -4.8(19) . . . . ?
O4 C1 O3 U1 -1.9(15) . . . 12_657 ?
C8 C9 C10 C11 -2(3) . . . . ?
C7 C8 C9 C10 -178.6(15) . . . . ?
C7 C8 C13 C12 -177.4(14) . . . . ?
C9 C8 C7 O6 177.3(15) . . . . ?
C9 C8 C7 O5 6(2) . . . . ?
C9 C8 C13 C12 9(2) . . . . ?
C9 C10 C11 C12 4(3) . . . . ?
C9 C10 C11 C22 -175.4(16) . . . . ?
C10 C11 C12 C13 1(3) . . . . ?
C10 C11 C22 N1 -111.0(16) . . . . ?
C11 C12 C13 C8 -7(2) . . . . ?
C12 C11 C22 N1 70(2) . . . . ?
C15 C19 C18 C17 0.0 . . . . ?
C19 C15 C20 C16 0.0 . . . . ?
C19 C15 C14 N1 -135.4(8) . . . . ?
C19 C18 C17 C16 0.0 . . . . ?
C19 C18 C17 C21 -177.6(10) . . . . ?
C18 C17 C16 C20 0.0 . . . . ?
C18 C17 C21 O8 -5.5(15) . . . . ?
C18 C17 C21 O7 179.0(10) . . . . ?
C17 C16 C20 C15 0.0 . . . . ?
C16 C17 C21 O8 176.8(10) . . . . ?
C16 C17 C21 O7 1.3(16) . . . . ?
C20 C15 C19 C18 0.0 . . . . ?
C20 C15 C14 N1 45.2(14) . . . . ?
C14 N1 C22 C11 65.5(19) . . . . ?
C14 N1 C23 N2 -173.3(8) . . . . ?
C14 N1 C23 N3 8.8(14) . . . . ?
C14 C15 C19 C18 -179.4(11) . . . . ?
C14 C15 C20 C16 179.4(12) . . . . ?
C13 C8 C7 O6 4(2) . . . . ?
C13 C8 C7 O5 -168.1(15) . . . . ?
C13 C8 C9 C10 -5(3) . . . . ?
C21 C17 C16 C20 177.7(10) . . . . ?
C22 N1 C14 C15 67.7(16) . . . . ?
C22 N1 C23 N2 7.4(12) . . . . ?
C22 N1 C23 N3 -170.4(9) . . . . ?
C22 C11 C12 C13 179.8(15) . . . . ?
C23 N1 C14 C15 -111.3(11) . . . . ?
C23 N1 C22 C11 -115.4(13) . . . . ?
C23 N2 C24 N2 1.3(16) . . . 15_665 ?
C23 N2 C24 N4 -178.1(10) . . . . ?
C23 N3 C23 N1 177.5(7) 15_665 . . . ?
C23 N3 C23 N2 -0.1(17) 15_665 . . . ?
C24 N2 C23 N1 -178.2(9) . . . . ?
C24 N2 C23 N3 -0.5(13) . . . . ?
C24 N4 C25 C4 -96.2(17) . . . . ?
C25 C4 C6 C5 -173.6(11) . . . . ?
C25 N4 C24 N2 -3.9(18) 15_665 . . 15_665 ?
C25 N4 C24 N2 -175.6(11) . . . 15_665 ?
C25 N4 C24 N2 175.6(11) 15_665 . . . ?
C25 N4 C24 N2 3.9(18) . . . . ?
C25 N4 C25 C4 93.1(19) 15_665 . . . ?

loop_
_smtbx_masks_void_nr
_smtbx_masks_void_average_x
_smtbx_masks_void_average_y
_smtbx_masks_void_average_z
_smtbx_masks_void_volume
_smtbx_masks_void_count_electrons
_smtbx_masks_void_content
1 -0.678 -0.242 -0.931 36432.7 12743.1 '304 C3NOH7'
